data_7031593
loop_
_publ_author_name
'Hossain, Sakiat'
'Das, Sourav'
'Chakraborty, Amit'
'Lloret, Francesc'
'Cano, Joan'
'Pardo, Emilio'
'Chandrasekhar, Vadapalli'

_publ_section_title
;
 S-shaped decanuclear heterometallic [Ni8Ln2] complexes [Ln(iii) = Gd, Tb,
 Dy and Ho]: theoretical modeling of the magnetic properties of the
 gadolinium analogue.
;
_journal_issue 26
_journal_name_full 'Dalton transactions (Cambridge, England : 2003)'
_journal_page_first 10164
_journal_page_last 10174
_journal_paper_doi 10.1039/c4dt00465e
_journal_volume 43
_journal_year 2014
_chemical_formula_moiety 'C106 H78 N20 Ni8 O28 Tb2, 2(C H2 Cl2), 8(O)'
_chemical_formula_sum 'C108 H82 Cl4 N20 Ni8 O36 Tb2'
_chemical_formula_weight 3165.12
_chemical_name_systematic
; 
 ? 
;
_space_group_IT_number 14
_symmetry_cell_setting monoclinic
_symmetry_space_group_name_Hall '-P 2ybc'
_symmetry_space_group_name_H-M 'P 1 21/c 1'
_atom_sites_solution_hydrogens geom
_atom_sites_solution_primary direct
_atom_sites_solution_secondary difmap
_audit_creation_method SHELXL-97
_cell_angle_alpha 90.000(5)
_cell_angle_beta 116.236(5)
_cell_angle_gamma 90.000(5)
_cell_formula_units_Z 2
_cell_length_a 18.595(5)
_cell_length_b 21.805(5)
_cell_length_c 17.277(5)
_cell_measurement_temperature 100(2)
_cell_measurement_theta_max 25.03
_cell_measurement_theta_min 4.11
_cell_volume 6284(3)
_computing_cell_refinement 'Bruker SMART'
_computing_data_collection 'Bruker SMART'
_computing_data_reduction 'Bruker SAINT'
_computing_molecular_graphics 'Bruker SHELXTL'
_computing_publication_material 'Bruker SHELXTL'
_computing_structure_refinement 'Bruker SHELXTL'
_computing_structure_solution 'Bruker SHELXTL'
_diffrn_ambient_temperature 100(2)
_diffrn_measured_fraction_theta_full 0.994
_diffrn_measured_fraction_theta_max 0.994
_diffrn_measurement_device_type 'CCD area detector'
_diffrn_measurement_method 'phi and omega scans'
_diffrn_radiation_monochromator graphite
_diffrn_radiation_source 'fine-focus sealed tube'
_diffrn_radiation_type MoK\a
_diffrn_radiation_wavelength 0.71069
_diffrn_reflns_av_R_equivalents 0.0720
_diffrn_reflns_av_unetI/netI 0.0927
_diffrn_reflns_limit_h_max 17
_diffrn_reflns_limit_h_min -22
_diffrn_reflns_limit_k_max 25
_diffrn_reflns_limit_k_min -25
_diffrn_reflns_limit_l_max 20
_diffrn_reflns_limit_l_min -20
_diffrn_reflns_number 31619
_diffrn_reflns_theta_full 25.03
_diffrn_reflns_theta_max 25.03
_diffrn_reflns_theta_min 4.11
_exptl_absorpt_coefficient_mu 2.448
_exptl_absorpt_correction_T_max 0.783
_exptl_absorpt_correction_T_min 0.710
_exptl_absorpt_correction_type empirical
_exptl_absorpt_process_details sadabs
_exptl_crystal_colour Green
_exptl_crystal_density_diffrn 1.673
_exptl_crystal_density_method 'not measured'
_exptl_crystal_description Block
_exptl_crystal_F_000 3160
_exptl_crystal_size_max 0.15
_exptl_crystal_size_mid 0.12
_exptl_crystal_size_min 0.10
_refine_diff_density_max 2.300
_refine_diff_density_min -2.057
_refine_diff_density_rms 0.205
_refine_ls_extinction_method none
_refine_ls_goodness_of_fit_ref 1.090
_refine_ls_hydrogen_treatment mixed
_refine_ls_matrix_type full
_refine_ls_number_parameters 793
_refine_ls_number_reflns 11049
_refine_ls_number_restraints 30
_refine_ls_restrained_S_all 1.094
_refine_ls_R_factor_all 0.1480
_refine_ls_R_factor_gt 0.1048
_refine_ls_shift/su_max 0.001
_refine_ls_shift/su_mean 0.000
_refine_ls_structure_factor_coef Fsqd
_refine_ls_weighting_details 'calc w=1/[\s^2^(Fo^2^)+(0.1185P)^2^+106.2737P] where P=(Fo^2^+2Fc^2^)/3'
_refine_ls_weighting_scheme calc
_refine_ls_wR_factor_gt 0.2642
_refine_ls_wR_factor_ref 0.2915
_reflns_number_gt 7301
_reflns_number_total 11049
_reflns_threshold_expression >2sigma(I)
_cod_data_source_file c4dt00465e2.cif
_cod_data_source_block complex-4
_cod_depositor_comments
;
The following automatic conversions were performed:

'_symmetry_cell_setting' value 'Monoclinic' changed to 'monoclinic'
according to
/usr/data/users/saulius/crontab/automatic-downloads/current/RSC/lib/dictionaries/cif_core.dic
dictionary named 'cif_core.dic' version 2.4.2 from 2011-04-26.

Automatic conversion script
Id: cif_fix_values 2281 2013-09-26 08:29:07Z andrius 
;
_cod_original_sg_symbol_H-M 'P 21/c'
_cod_database_code 7031593

loop_
_symmetry_equiv_pos_as_xyz
'x, y, z'
'-x, y+1/2, -z+1/2'
'-x, -y, -z'
'x, -y-1/2, z-1/2'

loop_
_atom_site_label
_atom_site_type_symbol
_atom_site_fract_x
_atom_site_fract_y
_atom_site_fract_z
_atom_site_U_iso_or_equiv
_atom_site_adp_type
_atom_site_occupancy
_atom_site_symmetry_multiplicity
_atom_site_calc_flag
_atom_site_refinement_flags
C1 C -0.0457(11) 1.0349(9) -0.2824(12) 0.069(5) Uani 1 1 d .
H1A H -0.0856 1.0203 -0.3341 0.083 Uiso 1 1 calc R
C2 C -0.0263(11) 1.1008(9) -0.2669(11) 0.061(5) Uani 1 1 d .
C3 C -0.0706(13) 1.1450(11) -0.3275(13) 0.078(6) Uani 1 1 d .
H3 H -0.1128 1.1341 -0.3799 0.093 Uiso 1 1 calc R
C4 C -0.0503(15) 1.2032(13) -0.3079(15) 0.092(8) Uani 1 1 d .
H4 H -0.0810 1.2329 -0.3473 0.110 Uiso 1 1 calc R
C5 C 0.0131(14) 1.2225(10) -0.2329(16) 0.078(7) Uani 1 1 d .
C6 C 0.0382(14) 1.2822(10) -0.2106(16) 0.084(7) Uani 1 1 d .
H6 H 0.0122 1.3140 -0.2485 0.101 Uiso 1 1 calc R
C7 C 0.1030(14) 1.2949(9) -0.1306(16) 0.080(6) Uani 1 1 d .
H7 H 0.1197 1.3353 -0.1167 0.096 Uiso 1 1 calc R
C8 C 0.1439(12) 1.2478(9) -0.0701(13) 0.071(5) Uani 1 1 d .
H8 H 0.1855 1.2579 -0.0169 0.085 Uiso 1 1 calc R
C9 C 0.1222(11) 1.1878(8) -0.0900(13) 0.063(5) Uani 1 1 d .
C10 C 0.0552(10) 1.1735(9) -0.1750(12) 0.061(5) Uani 1 1 d .
C11 C 0.1899(10) 1.0462(8) 0.2060(12) 0.055(4) Uani 1 1 d .
H11 H 0.1431 1.0466 0.2130 0.066 Uiso 1 1 calc R
C12 C 0.2703(10) 1.0524(8) 0.2810(11) 0.053(4) Uani 1 1 d .
C13 C 0.2869(12) 1.0585(8) 0.3659(12) 0.058(4) Uani 1 1 d .
H13 H 0.2458 1.0602 0.3826 0.070 Uiso 1 1 calc R
C14 C 0.3657(12) 1.0621(8) 0.4263(11) 0.058(4) Uani 1 1 d .
H14 H 0.3781 1.0652 0.4845 0.070 Uiso 1 1 calc R
C15 C 0.4286(9) 1.0611(6) 0.4007(10) 0.042(3) Uani 1 1 d .
C16 C 0.5121(10) 1.0622(7) 0.4579(10) 0.049(4) Uani 1 1 d .
H16 H 0.5292 1.0658 0.5171 0.059 Uiso 1 1 calc R
C17 C 0.5671(9) 1.0577(6) 0.4250(9) 0.043(4) Uani 1 1 d .
H17 H 0.6215 1.0589 0.4624 0.052 Uiso 1 1 calc R
C18 C 0.5422(10) 1.0514(6) 0.3351(10) 0.045(4) Uani 1 1 d .
H18 H 0.5809 1.0478 0.3150 0.054 Uiso 1 1 calc R
C19 C 0.4617(9) 1.0503(6) 0.2762(9) 0.037(3) Uani 1 1 d .
C20 C 0.4056(9) 1.0553(7) 0.3115(10) 0.043(3) Uani 1 1 d .
C21 C 0.6015(8) 0.9245(6) 0.2515(8) 0.035(3) Uani 1 1 d .
H21 H 0.6558 0.9150 0.2787 0.042 Uiso 1 1 calc R
C22 C 0.5449(9) 0.8990(6) 0.2812(8) 0.036(3) Uani 1 1 d .
C23 C 0.5702(9) 0.8620(6) 0.3589(9) 0.044(4) Uani 1 1 d .
H23 H 0.6234 0.8506 0.3913 0.052 Uiso 1 1 calc R
C24 C 0.5120(10) 0.8450(6) 0.3814(9) 0.045(4) Uani 1 1 d .
H24 H 0.5269 0.8214 0.4310 0.054 Uiso 1 1 calc R
C25 C 0.4317(10) 0.8603(7) 0.3358(9) 0.047(4) Uani 1 1 d .
C26 C 0.3682(10) 0.8464(7) 0.3557(9) 0.046(4) Uani 1 1 d .
H26 H 0.3786 0.8246 0.4058 0.055 Uiso 1 1 calc R
C27 C 0.2920(10) 0.8638(7) 0.3036(11) 0.052(4) Uani 1 1 d .
H27 H 0.2517 0.8541 0.3195 0.063 Uiso 1 1 calc R
C28 C 0.2718(10) 0.8961(7) 0.2260(10) 0.049(4) Uani 1 1 d .
H28 H 0.2186 0.9060 0.1905 0.059 Uiso 1 1 calc R
C29 C 0.3316(9) 0.9133(6) 0.2026(9) 0.041(3) Uani 1 1 d .
C30 C 0.4113(8) 0.8960(6) 0.2573(8) 0.032(3) Uani 1 1 d .
C31 C 0.1468(10) 0.8393(8) -0.0296(10) 0.053(4) Uani 1 1 d .
H31 H 0.0967 0.8216 -0.0458 0.063 Uiso 1 1 calc R
C32 C 0.2220(9) 0.8033(7) 0.0044(9) 0.043(4) Uani 1 1 d .
C33 C 0.2262(11) 0.7382(8) 0.0199(10) 0.058(5) Uani 1 1 d .
H33 H 0.1807 0.7154 0.0103 0.070 Uiso 1 1 calc R
C34 C 0.2994(11) 0.7116(6) 0.0491(9) 0.051(4) Uani 1 1 d .
H34 H 0.3034 0.6698 0.0609 0.061 Uiso 1 1 calc R
C35 C 0.3688(10) 0.7433(6) 0.0625(9) 0.043(4) Uani 1 1 d .
C36 C 0.4477(10) 0.7183(6) 0.0938(9) 0.044(4) Uani 1 1 d .
H36 H 0.4572 0.6768 0.1069 0.053 Uiso 1 1 calc R
C37 C 0.5069(10) 0.7560(6) 0.1037(10) 0.047(4) Uani 1 1 d .
H37 H 0.5578 0.7391 0.1234 0.057 Uiso 1 1 calc R
C38 C 0.4994(9) 0.8197(6) 0.0869(9) 0.041(3) Uani 1 1 d .
H38 H 0.5439 0.8433 0.0952 0.049 Uiso 1 1 calc R
C39 C 0.4249(9) 0.8458(6) 0.0580(8) 0.040(3) Uani 1 1 d .
C40 C 0.3584(9) 0.8081(6) 0.0462(8) 0.034(3) Uani 1 1 d .
C41 C 0.2523(9) 0.8880(7) -0.1680(8) 0.040(3) Uani 1 1 d .
C42 C 0.1760(9) 0.8656(6) -0.2147(9) 0.045(4) Uani 1 1 d .
H42 H 0.1331 0.8849 -0.2109 0.053 Uiso 1 1 calc R
C43 C 0.1618(10) 0.8137(8) -0.2682(9) 0.051(4) Uani 1 1 d .
H43 H 0.1097 0.7995 -0.2996 0.062 Uiso 1 1 calc R
C44 C 0.2231(10) 0.7844(7) -0.2745(9) 0.049(4) Uani 1 1 d .
H44 H 0.2120 0.7501 -0.3098 0.059 Uiso 1 1 calc R
C45 C 0.3021(10) 0.8040(6) -0.2299(9) 0.044(4) Uani 1 1 d .
C46 C 0.3162(8) 0.8560(6) -0.1765(8) 0.038(3) Uani 1 1 d .
C47 C 0.4722(8) 1.1121(6) 0.0852(8) 0.034(3) Uani 1 1 d .
H47 H 0.4227 1.1262 0.0786 0.040 Uiso 1 1 calc R
C48 C 0.5455(8) 1.1457(6) 0.1338(8) 0.031(3) Uani 1 1 d .
C49 C 0.5552(9) 1.1973(6) 0.1851(9) 0.041(3) Uani 1 1 d .
H49 H 0.5105 1.2155 0.1864 0.049 Uiso 1 1 calc R
C50 C 0.6302(10) 1.2217(6) 0.2340(9) 0.045(4) Uani 1 1 d .
H50 H 0.6360 1.2551 0.2698 0.054 Uiso 1 1 calc R
C51 C 0.2704(11) 0.0412(10) 0.5483(13) 0.088(7) Uani 1 1 d D
H51A H 0.2972 0.0424 0.5112 0.105 Uiso 1 1 calc R
H51B H 0.3111 0.0401 0.6078 0.105 Uiso 1 1 calc R
C52 C 0.3196(12) 1.1832(7) 0.1600(11) 0.071(5) Uani 1 1 d D
H52A H 0.2781 1.1921 0.1772 0.107 Uiso 1 1 calc R
H52B H 0.3300 1.2190 0.1342 0.107 Uiso 1 1 calc R
H52C H 0.3675 1.1714 0.2097 0.107 Uiso 1 1 calc R
C53 C 0.1468(12) 1.0372(10) -0.2662(10) 0.074(3) Uani 1 1 d DU
H53A H 0.1174 1.0032 -0.3012 0.112 Uiso 1 1 calc R
H53B H 0.1957 1.0426 -0.2716 0.112 Uiso 1 1 calc R
H53C H 0.1150 1.0738 -0.2851 0.112 Uiso 1 1 calc R
C54 C -0.0423(12) 1.1154(8) -0.0667(15) 0.081(3) Uani 1 1 d DU
H54A H -0.0021 1.1308 -0.0129 0.121 Uiso 1 1 calc R
H54B H -0.0935 1.1158 -0.0658 0.121 Uiso 1 1 calc R
H54C H -0.0444 1.1409 -0.1131 0.121 Uiso 1 1 calc R
N1 N -0.0032(8) 0.9990(7) -0.2191(9) 0.056(4) Uani 1 1 d .
N2 N 0.0337(8) 1.1147(7) -0.1942(10) 0.059(4) Uani 1 1 d .
N3 N 0.1881(8) 1.0401(6) 0.1314(9) 0.051(3) Uani 1 1 d .
N4 N 0.3286(7) 1.0520(5) 0.2549(7) 0.041(3) Uani 1 1 d .
N5 N 0.5728(7) 0.9600(5) 0.1872(7) 0.035(3) Uani 1 1 d .
N6 N 0.4697(6) 0.9138(5) 0.2345(7) 0.031(2) Uani 1 1 d .
N7 N 0.1572(7) 0.9002(6) -0.0351(8) 0.046(3) Uani 1 1 d .
N8 N 0.2868(8) 0.8347(5) 0.0189(7) 0.040(3) Uani 1 1 d .
N9 N 0.3896(7) 0.8810(5) -0.1327(7) 0.035(3) Uani 1 1 d .
N10 N 0.4801(7) 1.0612(5) 0.0515(6) 0.036(3) Uani 1 1 d .
O1 O -0.0209(7) 0.9379(5) -0.2340(8) 0.063(3) Uani 1 1 d .
O2 O 0.1564(6) 1.1378(5) -0.0420(7) 0.060(3) Uani 1 1 d .
O3 O 0.1166(7) 1.0333(6) 0.0629(8) 0.066(3) Uani 1 1 d .
O4 O 0.4331(6) 1.0449(4) 0.1925(6) 0.038(2) Uani 1 1 d .
O5 O 0.6225(6) 0.9821(4) 0.1578(6) 0.038(2) Uani 1 1 d .
O6 O 0.3185(6) 0.9465(4) 0.1330(5) 0.034(2) Uani 1 1 d .
O7 O 0.0928(7) 0.9326(6) -0.0718(8) 0.071(4) Uani 1 1 d .
O8 O 0.4113(6) 0.9065(4) 0.0428(5) 0.036(2) Uani 1 1 d .
O9 O 0.2728(5) 0.9367(4) -0.1143(6) 0.036(2) Uani 1 1 d .
O10 O 0.4158(6) 1.0225(4) 0.0239(6) 0.036(2) Uani 1 1 d .
O11 O 0.2509(6) 1.0193(4) 0.0022(6) 0.038(2) Uani 1 1 d .
O12 O 0.1660(8) 1.0249(6) -0.1744(8) 0.074(3) Uani 1 1 d D
O13 O -0.0221(8) 1.0520(6) -0.0798(10) 0.081(3) Uani 1 1 d D
O14 O 0.2929(6) 1.1316(4) 0.0956(7) 0.047(2) Uani 1 1 d D
O15 O 0.3464(12) 0.2341(12) 0.9744(16) 0.171(11) Uani 1 1 d .
O16 O 0.6987(12) 0.8739(13) 0.1167(14) 0.166(10) Uani 1 1 d .
O17 O 0.0250(17) 0.669(3) 0.0188(19) 0.33(2) Uani 1 1 d U
O18 O 0.067(3) 0.189(2) 0.093(3) 0.37(3) Uani 1 1 d .
Cl1 Cl 0.2115(6) -0.0228(10) 0.5261(7) 0.294(11) Uani 1 1 d D
Cl2 Cl 0.212(2) 0.1054(12) 0.531(2) 0.58(3) Uani 1 1 d DU
Ni1 Ni 0.29873(11) 1.04056(8) 0.13088(11) 0.0371(4) Uani 1 1 d .
Ni2 Ni 0.44874(10) 0.96975(7) 0.13640(10) 0.0317(4) Uani 1 1 d .
Ni3 Ni 0.40549(10) 0.95532(7) -0.06375(10) 0.0281(4) Uani 1 1 d .
Ni4 Ni 0.27354(11) 0.92682(8) 0.00474(11) 0.0358(4) Uani 1 1 d .
Tb1 Tb 0.10898(4) 1.04027(4) -0.07637(5) 0.0492(3) Uani 1 1 d .

loop_
_atom_site_aniso_label
_atom_site_aniso_U_11
_atom_site_aniso_U_22
_atom_site_aniso_U_33
_atom_site_aniso_U_23
_atom_site_aniso_U_13
_atom_site_aniso_U_12
C1 0.063(12) 0.085(14) 0.047(10) 0.023(10) 0.013(9) 0.009(10)
C2 0.054(11) 0.075(13) 0.048(10) 0.018(9) 0.019(9) 0.012(9)
C3 0.073(13) 0.091(16) 0.056(12) 0.028(11) 0.016(10) 0.024(12)
C4 0.091(17) 0.109(19) 0.074(15) 0.043(14) 0.035(14) 0.067(15)
C5 0.083(15) 0.078(15) 0.097(17) 0.050(12) 0.061(15) 0.039(12)
C6 0.087(16) 0.078(15) 0.095(17) 0.049(13) 0.048(14) 0.050(13)
C7 0.092(16) 0.052(11) 0.108(18) 0.022(11) 0.056(15) 0.027(11)
C8 0.065(12) 0.072(13) 0.080(14) 0.034(11) 0.037(11) 0.022(10)
C9 0.061(11) 0.059(11) 0.080(13) 0.027(10) 0.040(11) 0.026(9)
C10 0.050(10) 0.079(13) 0.063(11) 0.021(10) 0.034(9) 0.031(9)
C11 0.051(10) 0.059(10) 0.074(12) 0.009(9) 0.044(10) -0.001(8)
C12 0.051(10) 0.063(11) 0.060(11) 0.005(8) 0.037(9) 0.005(8)
C13 0.070(12) 0.065(11) 0.061(11) -0.002(8) 0.048(11) 0.002(9)
C14 0.082(13) 0.064(11) 0.044(9) -0.001(8) 0.042(10) -0.005(9)
C15 0.055(9) 0.033(7) 0.044(9) -0.011(6) 0.027(8) -0.003(7)
C16 0.061(10) 0.053(9) 0.033(8) -0.008(7) 0.021(8) -0.012(8)
C17 0.049(9) 0.034(8) 0.036(8) -0.013(6) 0.009(7) -0.005(6)
C18 0.063(10) 0.029(7) 0.046(9) -0.006(6) 0.026(8) -0.007(7)
C19 0.050(9) 0.031(7) 0.032(7) 0.004(6) 0.019(7) 0.002(6)
C20 0.038(8) 0.043(8) 0.047(9) 0.001(7) 0.019(7) -0.006(6)
C21 0.036(7) 0.035(7) 0.026(7) 0.000(6) 0.005(6) 0.003(6)
C22 0.051(9) 0.027(7) 0.027(7) 0.002(5) 0.014(7) -0.004(6)
C23 0.052(9) 0.041(8) 0.031(7) 0.016(6) 0.011(7) 0.010(7)
C24 0.070(11) 0.031(7) 0.035(8) 0.000(6) 0.023(8) -0.007(7)
C25 0.067(11) 0.048(9) 0.028(8) 0.009(6) 0.023(8) 0.002(8)
C26 0.066(11) 0.041(8) 0.035(8) 0.006(6) 0.026(8) -0.001(8)
C27 0.064(11) 0.053(10) 0.055(10) 0.003(8) 0.041(9) -0.010(8)
C28 0.054(10) 0.045(9) 0.042(9) -0.004(7) 0.016(8) 0.003(7)
C29 0.055(9) 0.030(7) 0.046(9) -0.015(6) 0.029(8) -0.015(7)
C30 0.041(8) 0.027(7) 0.023(6) 0.002(5) 0.009(6) -0.001(6)
C31 0.055(10) 0.056(10) 0.049(9) -0.009(8) 0.025(8) -0.019(8)
C32 0.054(10) 0.038(8) 0.031(7) 0.000(6) 0.012(7) -0.011(7)
C33 0.071(12) 0.052(10) 0.046(9) -0.003(8) 0.021(9) -0.028(9)
C34 0.087(13) 0.022(7) 0.041(9) 0.011(6) 0.025(9) 0.015(8)
C35 0.073(11) 0.035(8) 0.029(7) -0.011(6) 0.030(8) -0.010(7)
C36 0.064(10) 0.026(7) 0.045(9) -0.005(6) 0.027(8) 0.005(7)
C37 0.059(10) 0.029(7) 0.052(9) 0.005(6) 0.022(8) 0.005(7)
C38 0.050(9) 0.041(8) 0.033(8) -0.004(6) 0.018(7) -0.002(7)
C39 0.065(10) 0.038(8) 0.023(7) 0.007(6) 0.025(7) 0.005(7)
C40 0.052(9) 0.027(7) 0.026(7) 0.008(5) 0.019(6) 0.006(6)
C41 0.046(9) 0.045(8) 0.026(7) 0.004(6) 0.013(7) -0.001(7)
C42 0.051(9) 0.038(8) 0.037(8) -0.005(6) 0.012(7) -0.005(7)
C43 0.051(10) 0.065(11) 0.035(8) -0.006(7) 0.017(8) -0.018(8)
C44 0.057(10) 0.040(8) 0.038(8) -0.010(7) 0.010(8) -0.006(7)
C45 0.063(10) 0.034(8) 0.032(8) -0.002(6) 0.017(8) -0.007(7)
C46 0.044(8) 0.037(8) 0.026(7) 0.004(6) 0.009(6) -0.005(6)
C47 0.039(8) 0.030(7) 0.037(7) 0.007(6) 0.021(7) 0.006(6)
C48 0.044(8) 0.027(6) 0.024(7) 0.005(5) 0.018(6) 0.004(6)
C49 0.051(9) 0.038(8) 0.035(8) 0.002(6) 0.020(7) 0.002(7)
C50 0.065(10) 0.029(7) 0.040(8) -0.006(6) 0.022(8) -0.009(7)
C51 0.054(11) 0.16(2) 0.048(11) -0.031(12) 0.018(10) -0.025(13)
C52 0.101(15) 0.038(9) 0.070(12) 0.011(8) 0.034(12) 0.009(9)
C53 0.072(7) 0.098(8) 0.061(7) 0.021(6) 0.037(6) 0.010(6)
C54 0.074(7) 0.075(7) 0.096(9) 0.000(6) 0.040(7) 0.003(6)
N1 0.041(7) 0.063(9) 0.062(9) 0.013(7) 0.021(7) -0.001(7)
N2 0.052(9) 0.053(9) 0.073(10) 0.028(8) 0.028(8) 0.017(7)
N3 0.040(7) 0.062(9) 0.048(8) 0.013(6) 0.017(7) 0.011(6)
N4 0.052(8) 0.041(7) 0.036(7) 0.001(5) 0.025(6) 0.012(6)
N5 0.036(6) 0.033(6) 0.038(6) 0.003(5) 0.017(5) 0.005(5)
N6 0.034(6) 0.024(5) 0.036(6) -0.003(4) 0.015(5) -0.003(5)
N7 0.036(7) 0.049(8) 0.047(7) -0.004(6) 0.011(6) -0.016(6)
N8 0.056(8) 0.036(6) 0.025(6) -0.004(5) 0.014(6) -0.009(6)
N9 0.042(7) 0.037(6) 0.026(6) -0.006(5) 0.014(5) -0.011(5)
N10 0.040(7) 0.049(7) 0.015(5) 0.000(5) 0.009(5) -0.003(5)
O1 0.048(7) 0.060(8) 0.072(8) 0.011(6) 0.017(6) 0.007(6)
O2 0.049(7) 0.068(8) 0.058(7) 0.021(6) 0.019(6) 0.008(6)
O3 0.041(6) 0.085(9) 0.066(8) 0.025(6) 0.020(6) 0.002(6)
O4 0.050(6) 0.034(5) 0.035(5) 0.001(4) 0.024(5) -0.001(4)
O5 0.044(6) 0.041(5) 0.035(5) 0.011(4) 0.023(5) 0.010(4)
O6 0.047(6) 0.027(5) 0.027(5) 0.003(4) 0.015(4) -0.002(4)
O7 0.042(7) 0.071(8) 0.075(8) 0.029(7) 0.003(6) -0.002(6)
O8 0.054(6) 0.026(5) 0.024(5) 0.000(4) 0.013(4) -0.005(4)
O9 0.042(5) 0.035(5) 0.036(5) -0.002(4) 0.021(5) -0.009(4)
O10 0.047(6) 0.028(5) 0.041(5) 0.003(4) 0.025(5) -0.009(4)
O11 0.051(6) 0.015(4) 0.050(6) 0.006(4) 0.024(5) 0.007(4)
O12 0.072(7) 0.098(8) 0.061(7) 0.021(6) 0.037(6) 0.010(6)
O13 0.074(7) 0.075(7) 0.096(9) 0.000(6) 0.040(7) 0.003(6)
O14 0.055(6) 0.031(5) 0.059(7) 0.008(5) 0.029(6) 0.000(5)
O15 0.108(15) 0.23(3) 0.19(2) 0.12(2) 0.082(16) 0.052(15)
O16 0.111(15) 0.27(3) 0.143(18) -0.080(18) 0.077(14) -0.059(17)
O17 0.14(2) 0.70(6) 0.13(2) -0.11(3) 0.044(18) 0.08(3)
O18 0.55(8) 0.38(6) 0.38(6) -0.10(5) 0.39(6) -0.14(6)
Cl1 0.109(7) 0.64(4) 0.122(8) 0.025(13) 0.044(7) -0.088(13)
Cl2 0.53(4) 0.72(5) 0.54(4) 0.27(4) 0.27(4) 0.31(4)
Ni1 0.0394(10) 0.0375(10) 0.0345(10) 0.0047(7) 0.0164(8) 0.0042(8)
Ni2 0.0402(10) 0.0265(8) 0.0280(9) 0.0025(7) 0.0148(8) 0.0000(7)
Ni3 0.0342(9) 0.0287(8) 0.0227(8) 0.0041(6) 0.0137(7) 0.0014(7)
Ni4 0.0390(10) 0.0342(9) 0.0324(9) 0.0027(7) 0.0141(8) -0.0029(8)
Tb1 0.0406(4) 0.0527(5) 0.0509(5) 0.0190(4) 0.0172(4) 0.0076(3)

loop_
_atom_type_symbol
_atom_type_description
_atom_type_scat_dispersion_real
_atom_type_scat_dispersion_imag
_atom_type_scat_source
C C 0.0033 0.0016 'International Tables Vol C Tables 4.2.6.8 and 6.1.1.4'
H H 0.0000 0.0000 'International Tables Vol C Tables 4.2.6.8 and 6.1.1.4'
N N 0.0061 0.0033 'International Tables Vol C Tables 4.2.6.8 and 6.1.1.4'
O O 0.0106 0.0060 'International Tables Vol C Tables 4.2.6.8 and 6.1.1.4'
Ni Ni 0.3393 1.1124 'International Tables Vol C Tables 4.2.6.8 and 6.1.1.4'
Tb Tb -0.1723 4.1537 'International Tables Vol C Tables 4.2.6.8 and 6.1.1.4'
Cl Cl 0.1484 0.1585 'International Tables Vol C Tables 4.2.6.8 and 6.1.1.4'

loop_
_geom_angle_atom_site_label_1
_geom_angle_atom_site_label_2
_geom_angle_atom_site_label_3
_geom_angle
_geom_angle_site_symmetry_1
_geom_angle_site_symmetry_3
N1 C1 C2 115.3(17) . .
N1 C1 H1A 122.3 . .
C2 C1 H1A 122.3 . .
N2 C2 C3 122.4(19) . .
N2 C2 C1 116.2(15) . .
C3 C2 C1 121.5(18) . .
C4 C3 C2 118(2) . .
C4 C3 H3 121.2 . .
C2 C3 H3 121.2 . .
C3 C4 C5 124.3(19) . .
C3 C4 H4 117.9 . .
C5 C4 H4 117.9 . .
C4 C5 C6 127(2) . .
C4 C5 C10 114(2) . .
C6 C5 C10 120(2) . .
C5 C6 C7 119.9(18) . .
C5 C6 H6 120.0 . .
C7 C6 H6 120.0 . .
C6 C7 C8 122(2) . .
C6 C7 H7 119.0 . .
C8 C7 H7 119.0 . .
C9 C8 C7 120(2) . .
C9 C8 H8 119.9 . .
C7 C8 H8 119.9 . .
O2 C9 C8 127.9(19) . .
O2 C9 C10 113.7(17) . .
C8 C9 C10 118.4(16) . .
N2 C10 C5 121.9(19) . .
N2 C10 C9 118.3(15) . .
C5 C10 C9 120(2) . .
N3 C11 C12 117.0(14) . .
N3 C11 H11 121.5 . .
C12 C11 H11 121.5 . .
N4 C12 C13 121.8(16) . .
N4 C12 C11 110.8(14) . .
C13 C12 C11 127.4(15) . .
C12 C13 C14 118.7(16) . .
C12 C13 H13 120.6 . .
C14 C13 H13 120.6 . .
C13 C14 C15 120.7(15) . .
C13 C14 H14 119.7 . .
C15 C14 H14 119.7 . .
C20 C15 C14 116.6(15) . .
C20 C15 C16 118.1(14) . .
C14 C15 C16 125.2(14) . .
C17 C16 C15 119.5(14) . .
C17 C16 H16 120.2 . .
C15 C16 H16 120.2 . .
C16 C17 C18 121.1(15) . .
C16 C17 H17 119.4 . .
C18 C17 H17 119.4 . .
C19 C18 C17 121.9(15) . .
C19 C18 H18 119.0 . .
C17 C18 H18 119.0 . .
O4 C19 C18 126.3(13) . .
O4 C19 C20 117.6(13) . .
C18 C19 C20 116.1(13) . .
N4 C20 C15 121.0(14) . .
N4 C20 C19 115.8(13) . .
C15 C20 C19 123.2(14) . .
N5 C21 C22 116.7(12) . .
N5 C21 H21 121.6 . .
C22 C21 H21 121.6 . .
N6 C22 C23 121.8(13) . .
N6 C22 C21 115.3(11) . .
C23 C22 C21 122.9(13) . .
C24 C23 C22 116.3(14) . .
C24 C23 H23 121.9 . .
C22 C23 H23 121.9 . .
C23 C24 C25 124.6(13) . .
C23 C24 H24 117.7 . .
C25 C24 H24 117.7 . .
C24 C25 C26 128.4(13) . .
C24 C25 C30 115.4(13) . .
C26 C25 C30 116.2(14) . .
C27 C26 C25 121.6(14) . .
C27 C26 H26 119.2 . .
C25 C26 H26 119.2 . .
C26 C27 C28 122.2(15) . .
C26 C27 H27 118.9 . .
C28 C27 H27 118.9 . .
C29 C28 C27 119.9(15) . .
C29 C28 H28 120.1 . .
C27 C28 H28 120.1 . .
O6 C29 C28 123.9(14) . .
O6 C29 C30 117.9(12) . .
C28 C29 C30 118.1(13) . .
N6 C30 C29 117.8(11) . .
N6 C30 C25 120.3(12) . .
C29 C30 C25 121.9(13) . .
N7 C31 C32 114.2(13) . .
N7 C31 H31 122.9 . .
C32 C31 H31 122.9 . .
N8 C32 C33 120.6(15) . .
N8 C32 C31 115.2(13) . .
C33 C32 C31 124.2(14) . .
C34 C33 C32 117.0(15) . .
C34 C33 H33 121.5 . .
C32 C33 H33 121.5 . .
C33 C34 C35 123.8(14) . .
C33 C34 H34 118.1 . .
C35 C34 H34 118.1 . .
C34 C35 C36 126.7(13) . .
C34 C35 C40 114.8(14) . .
C36 C35 C40 118.4(14) . .
C37 C36 C35 118.0(13) . .
C37 C36 H36 121.0 . .
C35 C36 H36 121.0 . .
C36 C37 C38 125.7(15) . .
C36 C37 H37 117.1 . .
C38 C37 H37 117.1 . .
C39 C38 C37 118.3(14) . .
C39 C38 H38 120.9 . .
C37 C38 H38 120.9 . .
O8 C39 C38 123.3(14) . .
O8 C39 C40 117.5(13) . .
C38 C39 C40 119.2(13) . .
N8 C40 C39 117.9(12) . .
N8 C40 C35 121.7(13) . .
C39 C40 C35 120.4(13) . .
O9 C41 C42 126.0(14) . .
O9 C41 C46 117.1(12) . .
C42 C41 C46 116.9(13) . .
C41 C42 C43 121.0(15) . .
C41 C42 H42 119.5 . .
C43 C42 H42 119.5 . .
C44 C43 C42 120.8(15) . .
C44 C43 H43 119.6 . .
C42 C43 H43 119.6 . .
C43 C44 C45 122.2(14) . .
C43 C44 H44 118.9 . .
C45 C44 H44 118.9 . .
C44 C45 C50 126.8(13) . 3_675
C44 C45 C46 117.0(14) . .
C50 C45 C46 116.1(14) 3_675 .
N9 C46 C45 122.8(14) . .
N9 C46 C41 115.0(12) . .
C45 C46 C41 122.1(13) . .
N10 C47 C48 115.6(12) . .
N10 C47 H47 122.2 . .
C48 C47 H47 122.2 . .
N9 C48 C49 119.5(12) 3_675 .
N9 C48 C47 113.1(11) 3_675 .
C49 C48 C47 127.1(12) . .
C50 C49 C48 120.9(14) . .
C50 C49 H49 119.6 . .
C48 C49 H49 119.6 . .
C49 C50 C45 120.0(13) . 3_675
C49 C50 H50 120.0 . .
C45 C50 H50 120.0 3_675 .
Cl1 C51 Cl2 109.3(13) . .
Cl1 C51 H51A 109.8 . .
Cl2 C51 H51A 109.8 . .
Cl1 C51 H51B 109.8 . .
Cl2 C51 H51B 109.8 . .
H51A C51 H51B 108.3 . .
O14 C52 H52A 109.5 . .
O14 C52 H52B 109.5 . .
H52A C52 H52B 109.5 . .
O14 C52 H52C 109.5 . .
H52A C52 H52C 109.5 . .
H52B C52 H52C 109.5 . .
O12 C53 H53A 109.5 . .
O12 C53 H53B 109.5 . .
H53A C53 H53B 109.5 . .
O12 C53 H53C 109.5 . .
H53A C53 H53C 109.5 . .
H53B C53 H53C 109.5 . .
O13 C54 H54A 109.5 . .
O13 C54 H54B 109.5 . .
H54A C54 H54B 109.5 . .
O13 C54 H54C 109.5 . .
H54A C54 H54C 109.5 . .
H54B C54 H54C 109.5 . .
C1 N1 O1 115.1(15) . .
C1 N1 Tb1 121.9(13) . .
O1 N1 Tb1 122.9(9) . .
C2 N2 C10 119.9(15) . .
C2 N2 Tb1 124.8(12) . .
C10 N2 Tb1 115.0(12) . .
C11 N3 O3 118.2(13) . .
C11 N3 Ni1 115.0(11) . .
O3 N3 Ni1 126.8(10) . .
C20 N4 C12 121.2(13) . .
C20 N4 Ni1 119.9(10) . .
C12 N4 Ni1 118.8(11) . .
C21 N5 O5 117.6(11) . .
C21 N5 Ni2 113.0(9) . .
O5 N5 Ni2 129.1(8) . .
C22 N6 C30 121.5(11) . .
C22 N6 Ni2 115.6(9) . .
C30 N6 Ni2 122.7(8) . .
O7 N7 C31 116.3(13) . .
O7 N7 Ni4 128.6(10) . .
C31 N7 Ni4 114.7(11) . .
C32 N8 C40 122.0(12) . .
C32 N8 Ni4 116.3(10) . .
C40 N8 Ni4 121.6(9) . .
C46 N9 C48 120.5(11) . 3_675
C46 N9 Ni3 121.4(10) . .
C48 N9 Ni3 118.1(9) 3_675 .
C47 N10 O10 115.6(11) . .
C47 N10 Ni3 114.8(9) . 3_675
O10 N10 Ni3 128.9(8) . 3_675
C9 O2 Tb1 124.9(12) . .
N3 O3 Tb1 118.9(9) . .
C19 O4 Ni2 122.4(8) . .
C19 O4 Ni1 110.6(8) . .
Ni2 O4 Ni1 96.1(4) . .
N5 O5 Ni3 125.6(7) . 3_675
C29 O6 Ni4 133.8(8) . .
C29 O6 Ni1 120.8(8) . .
Ni4 O6 Ni1 101.8(4) . .
N7 O7 Tb1 117.1(9) . .
C39 O8 Ni2 123.3(8) . .
C39 O8 Ni3 127.1(8) . .
Ni2 O8 Ni3 103.0(4) . .
C39 O8 Ni4 108.7(9) . .
Ni2 O8 Ni4 92.5(4) . .
Ni3 O8 Ni4 91.8(3) . .
C41 O9 Ni4 118.6(8) . .
C41 O9 Ni3 109.6(8) . .
Ni4 O9 Ni3 96.2(4) . .
N10 O10 Ni3 118.8(7) . .
N10 O10 Ni2 99.4(7) . .
Ni3 O10 Ni2 100.6(4) . .
Ni1 O11 Ni4 102.2(4) . .
Ni1 O11 Tb1 114.2(4) . .
Ni4 O11 Tb1 111.1(4) . .
C53 O12 Tb1 139.4(11) . .
C54 O13 Tb1 114.6(11) . .
C52 O14 Ni1 122.9(9) . .
N4 Ni1 O11 169.5(5) . .
N4 Ni1 N3 78.4(5) . .
O11 Ni1 N3 92.8(5) . .
N4 Ni1 O14 98.8(4) . .
O11 Ni1 O14 87.4(4) . .
N3 Ni1 O14 94.8(5) . .
N4 Ni1 O6 98.2(4) . .
O11 Ni1 O6 77.6(3) . .
N3 Ni1 O6 99.5(5) . .
O14 Ni1 O6 159.7(4) . .
N4 Ni1 O4 76.1(4) . .
O11 Ni1 O4 112.5(4) . .
N3 Ni1 O4 154.5(4) . .
O14 Ni1 O4 90.1(4) . .
O6 Ni1 O4 83.2(3) . .
N6 Ni2 O4 96.1(4) . .
N6 Ni2 O8 97.7(4) . .
O4 Ni2 O8 152.6(4) . .
N6 Ni2 N5 79.3(4) . .
O4 Ni2 N5 104.6(4) . .
O8 Ni2 N5 101.2(4) . .
N6 Ni2 O10 173.6(4) . .
O4 Ni2 O10 87.3(4) . .
O8 Ni2 O10 77.0(3) . .
N5 Ni2 O10 105.1(4) . .
N9 Ni3 O5 98.9(4) . 3_675
N9 Ni3 O10 168.6(4) . .
O5 Ni3 O10 91.0(4) 3_675 .
N9 Ni3 N10 77.9(5) . 3_675
O5 Ni3 N10 95.0(4) 3_675 3_675
O10 Ni3 N10 106.9(4) . 3_675
N9 Ni3 O8 92.8(4) . .
O5 Ni3 O8 162.7(4) 3_675 .
O10 Ni3 O8 76.2(3) . .
N10 Ni3 O8 99.8(4) 3_675 .
N9 Ni3 O9 76.7(4) . .
O5 Ni3 O9 87.8(4) 3_675 .
O10 Ni3 O9 98.3(3) . .
N10 Ni3 O9 154.6(4) 3_675 .
O8 Ni3 O9 82.6(3) . .
N8 Ni4 O6 96.2(4) . .
N8 Ni4 N7 79.3(5) . .
O6 Ni4 N7 106.9(4) . .
N8 Ni4 O11 171.1(4) . .
O6 Ni4 O11 78.4(4) . .
N7 Ni4 O11 95.4(5) . .
N8 Ni4 O9 99.8(4) . .
O6 Ni4 O9 151.8(4) . .
N7 Ni4 O9 98.9(4) . .
O11 Ni4 O9 88.0(4) . .
N8 Ni4 O8 74.0(4) . .
O6 Ni4 O8 82.2(3) . .
N7 Ni4 O8 152.6(4) . .
O11 Ni4 O8 111.9(3) . .
O9 Ni4 O8 80.1(3) . .
O2 Tb1 O3 87.2(4) . .
O2 Tb1 O7 162.8(4) . .
O3 Tb1 O7 81.6(5) . .
O2 Tb1 O12 94.3(5) . .
O3 Tb1 O12 150.7(4) . .
O7 Tb1 O12 89.3(5) . .
O2 Tb1 O11 80.2(3) . .
O3 Tb1 O11 81.7(3) . .
O7 Tb1 O11 85.3(3) . .
O12 Tb1 O11 69.8(4) . .
O2 Tb1 O13 100.1(4) . .
O3 Tb1 O13 68.7(4) . .
O7 Tb1 O13 88.0(4) . .
O12 Tb1 O13 139.0(5) . .
O11 Tb1 O13 150.4(4) . .
O2 Tb1 N2 67.5(5) . .
O3 Tb1 N2 129.5(5) . .
O7 Tb1 N2 129.6(5) . .
O12 Tb1 N2 77.1(4) . .
O11 Tb1 N2 131.3(4) . .
O13 Tb1 N2 73.5(5) . .
O2 Tb1 N1 129.0(4) . .
O3 Tb1 N1 127.7(4) . .
O7 Tb1 N1 68.1(4) . .
O12 Tb1 N1 72.5(4) . .
O11 Tb1 N1 133.6(4) . .
O13 Tb1 N1 68.6(5) . .
N2 Tb1 N1 61.5(5) . .

loop_
_geom_bond_atom_site_label_1
_geom_bond_atom_site_label_2
_geom_bond_distance
_geom_bond_site_symmetry_2
C1 N1 1.29(2) .
C1 C2 1.48(3) .
C1 H1A 0.9300 .
C2 N2 1.29(2) .
C2 C3 1.39(2) .
C3 C4 1.32(3) .
C3 H3 0.9300 .
C4 C5 1.38(3) .
C4 H4 0.9300 .
C5 C6 1.38(3) .
C5 C10 1.44(2) .
C6 C7 1.40(3) .
C6 H6 0.9300 .
C7 C8 1.42(3) .
C7 H7 0.9300 .
C8 C9 1.37(3) .
C8 H8 0.9300 .
C9 O2 1.346(19) .
C9 C10 1.48(3) .
C10 N2 1.34(2) .
C11 N3 1.28(2) .
C11 C12 1.49(2) .
C11 H11 0.9300 .
C12 N4 1.347(19) .
C12 C13 1.36(2) .
C13 C14 1.38(3) .
C13 H13 0.9300 .
C14 C15 1.42(2) .
C14 H14 0.9300 .
C15 C20 1.41(2) .
C15 C16 1.43(2) .
C16 C17 1.38(2) .
C16 H16 0.9300 .
C17 C18 1.42(2) .
C17 H17 0.9300 .
C18 C19 1.39(2) .
C18 H18 0.9300 .
C19 O4 1.308(16) .
C19 C20 1.43(2) .
C20 N4 1.331(19) .
C21 N5 1.263(16) .
C21 C22 1.469(19) .
C21 H21 0.9300 .
C22 N6 1.308(17) .
C22 C23 1.455(18) .
C23 C24 1.35(2) .
C23 H23 0.9300 .
C24 C25 1.39(2) .
C24 H24 0.9300 .
C25 C26 1.40(2) .
C25 C30 1.461(18) .
C26 C27 1.35(2) .
C26 H26 0.9300 .
C27 C28 1.41(2) .
C27 H27 0.9300 .
C28 C29 1.39(2) .
C28 H28 0.9300 .
C29 O6 1.332(17) .
C29 C30 1.41(2) .
C30 N6 1.365(17) .
C31 N7 1.35(2) .
C31 C32 1.48(2) .
C31 H31 0.9300 .
C32 N8 1.311(18) .
C32 C33 1.44(2) .
C33 C34 1.35(2) .
C33 H33 0.9300 .
C34 C35 1.39(2) .
C34 H34 0.9300 .
C35 C36 1.43(2) .
C35 C40 1.437(19) .
C36 C37 1.32(2) .
C36 H36 0.9300 .
C37 C38 1.413(19) .
C37 H37 0.9300 .
C38 C39 1.37(2) .
C38 H38 0.9300 .
C39 O8 1.353(16) .
C39 C40 1.42(2) .
C40 N8 1.332(18) .
C41 O9 1.349(16) .
C41 C42 1.37(2) .
C41 C46 1.44(2) .
C42 C43 1.41(2) .
C42 H42 0.9300 .
C43 C44 1.35(2) .
C43 H43 0.9300 .
C44 C45 1.39(2) .
C44 H44 0.9300 .
C45 C50 1.41(2) 3_675
C45 C46 1.411(19) .
C46 N9 1.348(17) .
C47 N10 1.290(16) .
C47 C48 1.445(19) .
C47 H47 0.9300 .
C48 N9 1.348(17) 3_675
C48 C49 1.394(18) .
C49 C50 1.38(2) .
C49 H49 0.9300 .
C50 C45 1.41(2) 3_675
C50 H50 0.9300 .
C51 Cl1 1.711(16) .
C51 Cl2 1.720(17) .
C51 H51A 0.9700 .
C51 H51B 0.9700 .
C52 O14 1.505(14) .
C52 H52A 0.9600 .
C52 H52B 0.9600 .
C52 H52C 0.9600 .
C53 O12 1.490(15) .
C53 H53A 0.9600 .
C53 H53B 0.9600 .
C53 H53C 0.9600 .
C54 O13 1.476(15) .
C54 H54A 0.9600 .
C54 H54B 0.9600 .
C54 H54C 0.9600 .
N1 O1 1.370(18) .
N1 Tb1 2.587(14) .
N2 Tb1 2.494(13) .
N3 O3 1.342(17) .
N3 Ni1 2.061(13) .
N4 Ni1 1.977(11) .
N5 O5 1.326(14) .
N5 Ni2 2.084(11) .
N6 Ni2 1.983(11) .
N7 O7 1.290(16) .
N7 Ni4 2.043(12) .
N8 Ni4 2.026(11) .
N9 C48 1.348(17) 3_675
N9 Ni3 1.955(11) .
N10 O10 1.365(14) .
N10 Ni3 2.074(12) 3_675
O2 Tb1 2.279(12) .
O3 Tb1 2.352(12) .
O4 Ni2 1.990(9) .
O4 Ni1 2.244(10) .
O5 Ni3 2.006(9) 3_675
O6 Ni4 2.038(9) .
O6 Ni1 2.082(8) .
O7 Tb1 2.372(13) .
O8 Ni2 2.001(8) .
O8 Ni3 2.087(8) .
O8 Ni4 2.388(10) .
O9 Ni4 2.062(9) .
O9 Ni3 2.261(9) .
O10 Ni3 2.054(9) .
O10 Ni2 2.104(9) .
O11 Ni1 2.049(10) .
O11 Ni4 2.058(8) .
O11 Tb1 2.418(9) .
O12 Tb1 2.385(12) .
O13 Tb1 2.425(13) .
O14 Ni1 2.065(9) .
Ni3 O5 2.006(9) 3_675
Ni3 N10 2.074(12) 3_675

loop_
_geom_torsion_atom_site_label_1
_geom_torsion_atom_site_label_2
_geom_torsion_atom_site_label_3
_geom_torsion_atom_site_label_4
_geom_torsion
_geom_torsion_site_symmetry_1
_geom_torsion_site_symmetry_4
N1 C1 C2 N2 4(2) . .
N1 C1 C2 C3 -176.0(18) . .
N2 C2 C3 C4 -1(3) . .
C1 C2 C3 C4 178.6(19) . .
C2 C3 C4 C5 2(4) . .
C3 C4 C5 C6 178(2) . .
C3 C4 C5 C10 -2(3) . .
C4 C5 C6 C7 178(2) . .
C10 C5 C6 C7 -2(3) . .
C5 C6 C7 C8 -1(3) . .
C6 C7 C8 C9 2(3) . .
C7 C8 C9 O2 177.2(17) . .
C7 C8 C9 C10 -1(3) . .
C4 C5 C10 N2 1(3) . .
C6 C5 C10 N2 -179.2(17) . .
C4 C5 C10 C9 -177.0(17) . .
C6 C5 C10 C9 3(3) . .
O2 C9 C10 N2 2(2) . .
C8 C9 C10 N2 -179.7(16) . .
O2 C9 C10 C5 179.9(15) . .
C8 C9 C10 C5 -2(2) . .
N3 C11 C12 N4 2(2) . .
N3 C11 C12 C13 -179.1(17) . .
N4 C12 C13 C14 -2(3) . .
C11 C12 C13 C14 178.3(16) . .
C12 C13 C14 C15 2(3) . .
C13 C14 C15 C20 -1(2) . .
C13 C14 C15 C16 -177.5(15) . .
C20 C15 C16 C17 0(2) . .
C14 C15 C16 C17 176.6(14) . .
C15 C16 C17 C18 -1(2) . .
C16 C17 C18 C19 1(2) . .
C17 C18 C19 O4 179.6(12) . .
C17 C18 C19 C20 -0.6(19) . .
C14 C15 C20 N4 1(2) . .
C16 C15 C20 N4 177.8(13) . .
C14 C15 C20 C19 -176.5(14) . .
C16 C15 C20 C19 0(2) . .
O4 C19 C20 N4 2.2(19) . .
C18 C19 C20 N4 -177.7(12) . .
O4 C19 C20 C15 179.8(12) . .
C18 C19 C20 C15 0(2) . .
N5 C21 C22 N6 3.2(18) . .
N5 C21 C22 C23 -174.3(13) . .
N6 C22 C23 C24 -2(2) . .
C21 C22 C23 C24 175.7(13) . .
C22 C23 C24 C25 0(2) . .
C23 C24 C25 C26 -178.0(15) . .
C23 C24 C25 C30 2(2) . .
C24 C25 C26 C27 -178.9(15) . .
C30 C25 C26 C27 2(2) . .
C25 C26 C27 C28 1(2) . .
C26 C27 C28 C29 -3(2) . .
C27 C28 C29 O6 -176.5(13) . .
C27 C28 C29 C30 2(2) . .
O6 C29 C30 N6 -0.8(18) . .
C28 C29 C30 N6 -179.1(12) . .
O6 C29 C30 C25 179.2(12) . .
C28 C29 C30 C25 1(2) . .
C24 C25 C30 N6 -2.1(19) . .
C26 C25 C30 N6 177.5(12) . .
C24 C25 C30 C29 177.9(13) . .
C26 C25 C30 C29 -3(2) . .
N7 C31 C32 N8 -4.3(19) . .
N7 C31 C32 C33 176.8(14) . .
N8 C32 C33 C34 0(2) . .
C31 C32 C33 C34 178.4(14) . .
C32 C33 C34 C35 -2(2) . .
C33 C34 C35 C36 179.4(15) . .
C33 C34 C35 C40 2(2) . .
C34 C35 C36 C37 -178.9(14) . .
C40 C35 C36 C37 -2(2) . .
C35 C36 C37 C38 1(2) . .
C36 C37 C38 C39 0(2) . .
C37 C38 C39 O8 177.6(12) . .
C37 C38 C39 C40 0.1(19) . .
O8 C39 C40 N8 1.7(17) . .
C38 C39 C40 N8 179.4(12) . .
O8 C39 C40 C35 -179.0(11) . .
C38 C39 C40 C35 -1.3(18) . .
C34 C35 C40 N8 -1.1(18) . .
C36 C35 C40 N8 -178.4(12) . .
C34 C35 C40 C39 179.6(12) . .
C36 C35 C40 C39 2.3(18) . .
O9 C41 C42 C43 -179.3(13) . .
C46 C41 C42 C43 0(2) . .
C41 C42 C43 C44 1(2) . .
C42 C43 C44 C45 -1(2) . .
C43 C44 C45 C50 -177.6(15) . 3_675
C43 C44 C45 C46 1(2) . .
C44 C45 C46 N9 -177.2(13) . .
C50 C45 C46 N9 1(2) 3_675 .
C44 C45 C46 C41 0(2) . .
C50 C45 C46 C41 178.2(12) 3_675 .
O9 C41 C46 N9 -3.6(17) . .
C42 C41 C46 N9 177.2(12) . .
O9 C41 C46 C45 179.2(12) . .
C42 C41 C46 C45 0(2) . .
N10 C47 C48 N9 2.7(16) . 3_675
N10 C47 C48 C49 -171.4(12) . .
N9 C48 C49 C50 0.6(19) 3_675 .
C47 C48 C49 C50 174.3(13) . .
C48 C49 C50 C45 3(2) . 3_675
C2 C1 N1 O1 -179.4(14) . .
C2 C1 N1 Tb1 -1(2) . .
C3 C2 N2 C10 0(3) . .
C1 C2 N2 C10 -179.8(16) . .
C3 C2 N2 Tb1 174.4(14) . .
C1 C2 N2 Tb1 -6(2) . .
C5 C10 N2 C2 0(3) . .
C9 C10 N2 C2 177.8(15) . .
C5 C10 N2 Tb1 -174.5(12) . .
C9 C10 N2 Tb1 3.0(19) . .
C12 C11 N3 O3 178.9(13) . .
C12 C11 N3 Ni1 -0.2(19) . .
C15 C20 N4 C12 -2(2) . .
C19 C20 N4 C12 175.9(13) . .
C15 C20 N4 Ni1 -177.6(10) . .
C19 C20 N4 Ni1 0.1(17) . .
C13 C12 N4 C20 2(2) . .
C11 C12 N4 C20 -178.2(13) . .
C13 C12 N4 Ni1 178.3(13) . .
C11 C12 N4 Ni1 -2.3(17) . .
C22 C21 N5 O5 -178.1(10) . .
C22 C21 N5 Ni2 -2.6(15) . .
C23 C22 N6 C30 1.1(19) . .
C21 C22 N6 C30 -176.5(11) . .
C23 C22 N6 Ni2 175.5(10) . .
C21 C22 N6 Ni2 -2.1(14) . .
C29 C30 N6 C22 -179.1(12) . .
C25 C30 N6 C22 0.9(18) . .
C29 C30 N6 Ni2 6.9(16) . .
C25 C30 N6 Ni2 -173.1(10) . .
C32 C31 N7 O7 173.7(13) . .
C32 C31 N7 Ni4 0.1(16) . .
C33 C32 N8 C40 2(2) . .
C31 C32 N8 C40 -177.2(12) . .
C33 C32 N8 Ni4 -174.6(11) . .
C31 C32 N8 Ni4 6.5(16) . .
C39 C40 N8 C32 178.4(12) . .
C35 C40 N8 C32 -0.9(19) . .
C39 C40 N8 Ni4 -5.5(16) . .
C35 C40 N8 Ni4 175.2(9) . .
C45 C46 N9 C48 -4.4(19) . 3_675
C41 C46 N9 C48 178.3(11) . 3_675
C45 C46 N9 Ni3 177.1(10) . .
C41 C46 N9 Ni3 -0.2(16) . .
C48 C47 N10 O10 164.9(10) . .
C48 C47 N10 Ni3 -6.5(14) . 3_675
C8 C9 O2 Tb1 174.6(14) . .
C10 C9 O2 Tb1 -7.5(19) . .
C11 N3 O3 Tb1 168.9(11) . .
Ni1 N3 O3 Tb1 -12.2(16) . .
C18 C19 O4 Ni2 64.9(16) . .
C20 C19 O4 Ni2 -114.9(12) . .
C18 C19 O4 Ni1 176.8(11) . .
C20 C19 O4 Ni1 -3.0(14) . .
C21 N5 O5 Ni3 -174.4(9) . 3_675
Ni2 N5 O5 Ni3 11.0(15) . 3_675
C28 C29 O6 Ni4 -78.0(17) . .
C30 C29 O6 Ni4 103.8(13) . .
C28 C29 O6 Ni1 75.9(15) . .
C30 C29 O6 Ni1 -102.2(12) . .
C31 N7 O7 Tb1 177.1(10) . .
Ni4 N7 O7 Tb1 -10.2(17) . .
C38 C39 O8 Ni2 -69.5(15) . .
C40 C39 O8 Ni2 108.1(12) . .
C38 C39 O8 Ni3 77.1(15) . .
C40 C39 O8 Ni3 -105.3(12) . .
C38 C39 O8 Ni4 -175.6(10) . .
C40 C39 O8 Ni4 2.0(13) . .
C42 C41 O9 Ni4 75.0(16) . .
C46 C41 O9 Ni4 -104.1(12) . .
C42 C41 O9 Ni3 -175.9(12) . .
C46 C41 O9 Ni3 4.9(14) . .
C47 N10 O10 Ni3 160.5(9) . .
Ni3 N10 O10 Ni3 -29.6(12) 3_675 .
C47 N10 O10 Ni2 -91.8(10) . .
Ni3 N10 O10 Ni2 78.1(8) 3_675 .
C20 N4 Ni1 O11 145(2) . .
C12 N4 Ni1 O11 -31(3) . .
C20 N4 Ni1 N3 177.7(12) . .
C12 N4 Ni1 N3 1.8(11) . .
C20 N4 Ni1 O14 -89.2(11) . .
C12 N4 Ni1 O14 94.9(11) . .
C20 N4 Ni1 O6 79.6(11) . .
C12 N4 Ni1 O6 -96.3(11) . .
C20 N4 Ni1 O4 -1.3(10) . .
C12 N4 Ni1 O4 -177.2(12) . .
Ni4 O11 Ni1 N4 -69(2) . .
Tb1 O11 Ni1 N4 51(2) . .
Ni4 O11 Ni1 N3 -100.7(5) . .
Tb1 O11 Ni1 N3 19.4(5) . .
Ni4 O11 Ni1 O14 164.7(4) . .
Tb1 O11 Ni1 O14 -75.3(4) . .
Ni4 O11 Ni1 O6 -1.6(4) . .
Tb1 O11 Ni1 O6 118.5(4) . .
Ni4 O11 Ni1 O4 75.6(4) . .
Tb1 O11 Ni1 O4 -164.4(3) . .
C11 N3 Ni1 N4 -0.8(12) . .
O3 N3 Ni1 N4 -179.7(13) . .
C11 N3 Ni1 O11 173.6(12) . .
O3 N3 Ni1 O11 -5.4(12) . .
C11 N3 Ni1 O14 -98.7(12) . .
O3 N3 Ni1 O14 82.3(12) . .
C11 N3 Ni1 O6 95.7(12) . .
O3 N3 Ni1 O6 -83.3(12) . .
C11 N3 Ni1 O4 1.6(19) . .
O3 N3 Ni1 O4 -177.4(9) . .
C52 O14 Ni1 N4 8.2(13) . .
C52 O14 Ni1 O11 179.7(12) . .
C52 O14 Ni1 N3 87.1(12) . .
C52 O14 Ni1 O6 -138.2(14) . .
C52 O14 Ni1 O4 -67.8(12) . .
C29 O6 Ni1 N4 10.7(11) . .
Ni4 O6 Ni1 N4 171.8(5) . .
C29 O6 Ni1 O11 -159.5(10) . .
Ni4 O6 Ni1 O11 1.6(4) . .
C29 O6 Ni1 N3 -68.8(11) . .
Ni4 O6 Ni1 N3 92.3(5) . .
C29 O6 Ni1 O14 157.1(12) . .
Ni4 O6 Ni1 O14 -41.8(13) . .
C29 O6 Ni1 O4 85.6(10) . .
Ni4 O6 Ni1 O4 -113.3(4) . .
C19 O4 Ni1 N4 2.3(8) . .
Ni2 O4 Ni1 N4 130.4(5) . .
C19 O4 Ni1 O11 -171.4(8) . .
Ni2 O4 Ni1 O11 -43.4(4) . .
C19 O4 Ni1 N3 -0.1(15) . .
Ni2 O4 Ni1 N3 128.0(10) . .
C19 O4 Ni1 O14 101.3(8) . .
Ni2 O4 Ni1 O14 -130.7(4) . .
C19 O4 Ni1 O6 -97.9(8) . .
Ni2 O4 Ni1 O6 30.2(3) . .
C22 N6 Ni2 O4 -103.1(9) . .
C30 N6 Ni2 O4 71.2(10) . .
C22 N6 Ni2 O8 100.6(9) . .
C30 N6 Ni2 O8 -85.0(10) . .
C22 N6 Ni2 N5 0.6(9) . .
C30 N6 Ni2 N5 174.9(10) . .
C22 N6 Ni2 O10 135(3) . .
C30 N6 Ni2 O10 -51(4) . .
C19 O4 Ni2 N6 21.8(11) . .
Ni1 O4 Ni2 N6 -97.3(4) . .
C19 O4 Ni2 O8 141.7(10) . .
Ni1 O4 Ni2 O8 22.6(9) . .
C19 O4 Ni2 N5 -58.7(11) . .
Ni1 O4 Ni2 N5 -177.8(4) . .
C19 O4 Ni2 O10 -163.6(10) . .
Ni1 O4 Ni2 O10 77.3(4) . .
C39 O8 Ni2 N6 -17.1(11) . .
Ni3 O8 Ni2 N6 -170.3(4) . .
Ni4 O8 Ni2 N6 97.3(4) . .
C39 O8 Ni2 O4 -136.6(11) . .
Ni3 O8 Ni2 O4 70.2(9) . .
Ni4 O8 Ni2 O4 -22.3(9) . .
C39 O8 Ni2 N5 63.5(11) . .
Ni3 O8 Ni2 N5 -89.7(5) . .
Ni4 O8 Ni2 N5 177.9(4) . .
C39 O8 Ni2 O10 166.6(11) . .
Ni3 O8 Ni2 O10 13.4(4) . .
Ni4 O8 Ni2 O10 -79.1(3) . .
C21 N5 Ni2 N6 1.2(9) . .
O5 N5 Ni2 N6 176.0(11) . .
C21 N5 Ni2 O4 94.8(10) . .
O5 N5 Ni2 O4 -90.4(10) . .
C21 N5 Ni2 O8 -94.6(10) . .
O5 N5 Ni2 O8 80.2(10) . .
C21 N5 Ni2 O10 -174.0(9) . .
O5 N5 Ni2 O10 0.8(11) . .
N10 O10 Ni2 N6 -170(3) . .
Ni3 O10 Ni2 N6 -48(4) . .
N10 O10 Ni2 O4 67.4(7) . .
Ni3 O10 Ni2 O4 -170.8(4) . .
N10 O10 Ni2 O8 -135.3(7) . .
Ni3 O10 Ni2 O8 -13.5(4) . .
N10 O10 Ni2 N5 -36.9(8) . .
Ni3 O10 Ni2 N5 84.9(4) . .
C46 N9 Ni3 O5 -83.4(10) . 3_675
C48 N9 Ni3 O5 98.0(9) 3_675 3_675
C46 N9 Ni3 O10 67(3) . .
C48 N9 Ni3 O10 -112(2) 3_675 .
C46 N9 Ni3 N10 -176.7(11) . 3_675
C48 N9 Ni3 N10 4.7(9) 3_675 3_675
C46 N9 Ni3 O8 83.8(10) . .
C48 N9 Ni3 O8 -94.7(9) 3_675 .
C46 N9 Ni3 O9 2.1(9) . .
C48 N9 Ni3 O9 -176.4(10) 3_675 .
N10 O10 Ni3 N9 137(2) . .
Ni2 O10 Ni3 N9 30(2) . .
N10 O10 Ni3 O5 -71.9(8) . 3_675
Ni2 O10 Ni3 O5 -178.9(4) . 3_675
N10 O10 Ni3 N10 23.7(10) . 3_675
Ni2 O10 Ni3 N10 -83.3(4) . 3_675
N10 O10 Ni3 O8 119.9(8) . .
Ni2 O10 Ni3 O8 12.9(4) . .
N10 O10 Ni3 O9 -159.8(8) . .
Ni2 O10 Ni3 O9 93.2(4) . .
C39 O8 Ni3 N9 17.8(12) . .
Ni2 O8 Ni3 N9 169.6(5) . .
Ni4 O8 Ni3 N9 -97.4(4) . .
C39 O8 Ni3 O5 150.8(13) . 3_675
Ni2 O8 Ni3 O5 -57.4(14) . 3_675
Ni4 O8 Ni3 O5 35.6(14) . 3_675
C39 O8 Ni3 O10 -165.6(12) . .
Ni2 O8 Ni3 O10 -13.7(4) . .
Ni4 O8 Ni3 O10 79.2(3) . .
C39 O8 Ni3 N10 -60.4(12) . 3_675
Ni2 O8 Ni3 N10 91.5(5) . 3_675
Ni4 O8 Ni3 N10 -175.6(4) . 3_675
C39 O8 Ni3 O9 94.0(11) . .
Ni2 O8 Ni3 O9 -114.2(4) . .
Ni4 O8 Ni3 O9 -21.2(3) . .
C41 O9 Ni3 N9 -3.8(8) . .
Ni4 O9 Ni3 N9 119.6(4) . .
C41 O9 Ni3 O5 95.9(8) . 3_675
Ni4 O9 Ni3 O5 -140.6(4) . 3_675
C41 O9 Ni3 O10 -173.3(8) . .
Ni4 O9 Ni3 O10 -49.9(4) . .
C41 O9 Ni3 N10 -1.2(13) . 3_675
Ni4 O9 Ni3 N10 122.3(8) . 3_675
C41 O9 Ni3 O8 -98.5(8) . .
Ni4 O9 Ni3 O8 24.9(3) . .
C32 N8 Ni4 O6 101.0(10) . .
C40 N8 Ni4 O6 -75.2(10) . .
C32 N8 Ni4 N7 -5.0(10) . .
C40 N8 Ni4 N7 178.7(11) . .
C32 N8 Ni4 O11 49(3) . .
C40 N8 Ni4 O11 -127(3) . .
C32 N8 Ni4 O9 -102.3(10) . .
C40 N8 Ni4 O9 81.4(10) . .
C32 N8 Ni4 O8 -178.9(10) . .
C40 N8 Ni4 O8 4.8(9) . .
C29 O6 Ni4 N8 -17.0(13) . .
Ni1 O6 Ni4 N8 -174.4(5) . .
C29 O6 Ni4 N7 63.6(13) . .
Ni1 O6 Ni4 N7 -93.8(5) . .
C29 O6 Ni4 O11 155.8(13) . .
Ni1 O6 Ni4 O11 -1.6(4) . .
C29 O6 Ni4 O9 -141.4(12) . .
Ni1 O6 Ni4 O9 61.2(9) . .
C29 O6 Ni4 O8 -89.9(12) . .
Ni1 O6 Ni4 O8 112.7(4) . .
O7 N7 Ni4 N8 -170.2(14) . .
C31 N7 Ni4 N8 2.5(10) . .
O7 N7 Ni4 O6 96.5(13) . .
C31 N7 Ni4 O6 -90.8(11) . .
O7 N7 Ni4 O11 17.0(14) . .
C31 N7 Ni4 O11 -170.3(11) . .
O7 N7 Ni4 O9 -71.9(13) . .
C31 N7 Ni4 O9 100.9(11) . .
O7 N7 Ni4 O8 -157.4(11) . .
C31 N7 Ni4 O8 15.3(17) . .
Ni1 O11 Ni4 N8 55(3) . .
Tb1 O11 Ni4 N8 -67(3) . .
Ni1 O11 Ni4 O6 1.6(4) . .
Tb1 O11 Ni4 O6 -120.6(5) . .
Ni1 O11 Ni4 N7 107.8(5) . .
Tb1 O11 Ni4 N7 -14.4(5) . .
Ni1 O11 Ni4 O9 -153.5(4) . .
Tb1 O11 Ni4 O9 84.3(4) . .
Ni1 O11 Ni4 O8 -75.0(4) . .
Tb1 O11 Ni4 O8 162.8(3) . .
C41 O9 Ni4 N8 22.9(10) . .
Ni3 O9 Ni4 N8 -93.5(4) . .
C41 O9 Ni4 O6 146.5(9) . .
Ni3 O9 Ni4 O6 30.1(9) . .
C41 O9 Ni4 N7 -57.6(10) . .
Ni3 O9 Ni4 N7 -174.0(4) . .
C41 O9 Ni4 O11 -152.8(10) . .
Ni3 O9 Ni4 O11 90.8(4) . .
C41 O9 Ni4 O8 94.6(10) . .
Ni3 O9 Ni4 O8 -21.8(3) . .
C39 O8 Ni4 N8 -3.5(7) . .
Ni2 O8 Ni4 N8 -130.0(4) . .
Ni3 O8 Ni4 N8 126.9(4) . .
C39 O8 Ni4 O6 95.3(7) . .
Ni2 O8 Ni4 O6 -31.2(3) . .
Ni3 O8 Ni4 O6 -134.4(3) . .
C39 O8 Ni4 N7 -16.6(13) . .
Ni2 O8 Ni4 N7 -143.1(8) . .
Ni3 O8 Ni4 N7 113.8(9) . .
C39 O8 Ni4 O11 169.4(7) . .
Ni2 O8 Ni4 O11 42.9(4) . .
Ni3 O8 Ni4 O11 -60.2(4) . .
C39 O8 Ni4 O9 -106.8(8) . .
Ni2 O8 Ni4 O9 126.7(4) . .
Ni3 O8 Ni4 O9 23.6(3) . .
C9 O2 Tb1 O3 -128.4(13) . .
C9 O2 Tb1 O7 -177.8(15) . .
C9 O2 Tb1 O12 80.9(13) . .
C9 O2 Tb1 O11 149.5(13) . .
C9 O2 Tb1 O13 -60.6(13) . .
C9 O2 Tb1 N2 6.7(12) . .
C9 O2 Tb1 N1 10.0(14) . .
N3 O3 Tb1 O2 -60.7(11) . .
N3 O3 Tb1 O7 106.2(11) . .
N3 O3 Tb1 O12 33.1(16) . .
N3 O3 Tb1 O11 19.8(10) . .
N3 O3 Tb1 O13 -162.7(12) . .
N3 O3 Tb1 N2 -118.4(11) . .
N3 O3 Tb1 N1 160.0(10) . .
N7 O7 Tb1 O2 -34(2) . .
N7 O7 Tb1 O3 -83.8(11) . .
N7 O7 Tb1 O12 68.3(11) . .
N7 O7 Tb1 O11 -1.5(11) . .
N7 O7 Tb1 O13 -152.6(12) . .
N7 O7 Tb1 N2 140.9(10) . .
N7 O7 Tb1 N1 139.7(12) . .
C53 O12 Tb1 O2 -84.3(18) . .
C53 O12 Tb1 O3 -176.3(16) . .
C53 O12 Tb1 O7 112.5(18) . .
C53 O12 Tb1 O11 -162.3(19) . .
C53 O12 Tb1 O13 26(2) . .
C53 O12 Tb1 N2 -18.5(18) . .
C53 O12 Tb1 N1 45.3(18) . .
Ni1 O11 Tb1 O2 66.7(4) . .
Ni4 O11 Tb1 O2 -178.4(5) . .
Ni1 O11 Tb1 O3 -22.0(5) . .
Ni4 O11 Tb1 O3 93.0(5) . .
Ni1 O11 Tb1 O7 -104.1(5) . .
Ni4 O11 Tb1 O7 10.8(5) . .
Ni1 O11 Tb1 O12 164.9(5) . .
Ni4 O11 Tb1 O12 -80.2(5) . .
Ni1 O11 Tb1 O13 -26.7(9) . .
Ni4 O11 Tb1 O13 88.3(8) . .
Ni1 O11 Tb1 N2 114.7(6) . .
Ni4 O11 Tb1 N2 -130.4(6) . .
Ni1 O11 Tb1 N1 -157.5(5) . .
Ni4 O11 Tb1 N1 -42.6(7) . .
C54 O13 Tb1 O2 4.3(13) . .
C54 O13 Tb1 O3 87.2(13) . .
C54 O13 Tb1 O7 169.0(13) . .
C54 O13 Tb1 O12 -104.5(14) . .
C54 O13 Tb1 O11 92.2(14) . .
C54 O13 Tb1 N2 -58.5(13) . .
C54 O13 Tb1 N1 -123.8(14) . .
C2 N2 Tb1 O2 -179.2(15) . .
C10 N2 Tb1 O2 -4.7(11) . .
C2 N2 Tb1 O3 -113.2(14) . .
C10 N2 Tb1 O3 61.2(13) . .
C2 N2 Tb1 O7 2.5(16) . .
C10 N2 Tb1 O7 177.0(10) . .
C2 N2 Tb1 O12 80.6(14) . .
C10 N2 Tb1 O12 -104.9(12) . .
C2 N2 Tb1 O11 128.3(13) . .
C10 N2 Tb1 O11 -57.2(13) . .
C2 N2 Tb1 O13 -70.4(14) . .
C10 N2 Tb1 O13 104.0(12) . .
C2 N2 Tb1 N1 3.7(13) . .
C10 N2 Tb1 N1 178.2(13) . .
C1 N1 Tb1 O2 -4.7(16) . .
O1 N1 Tb1 O2 173.8(9) . .
C1 N1 Tb1 O3 118.4(14) . .
O1 N1 Tb1 O3 -63.1(12) . .
C1 N1 Tb1 O7 177.8(15) . .
O1 N1 Tb1 O7 -3.8(10) . .
C1 N1 Tb1 O12 -85.8(14) . .
O1 N1 Tb1 O12 92.7(11) . .
C1 N1 Tb1 O11 -122.6(13) . .
O1 N1 Tb1 O11 55.9(12) . .
C1 N1 Tb1 O13 81.1(14) . .
O1 N1 Tb1 O13 -100.5(11) . .
C1 N1 Tb1 N2 -1.2(13) . .
O1 N1 Tb1 N2 177.2(12) . .
